data_4114884
loop_
_publ_author_name
'Timothy J. Boyle'
'Judith M. Segall'
'Todd M. Alam'
'Mark A. Rodriguez'
'Jessica M. Santana'

_publ_section_title
;
 Chemistry of a Novel Family of Tridentate Alkoxy Tin(II) Clusters
;
_journal_name_full 'Journal of the American Chemical Society'
_journal_page_first 6904
_journal_page_last 6913
_journal_paper_doi 10.1021/ja0202309
_journal_volume 124
_journal_year 2002
_chemical_formula_sum 'C26 H36 O8 Sn4'
_chemical_formula_weight 951.31
_chemical_name_common Sn4(THME)2(DMP)2'
_chemical_name_systematic
; 
 ? 
;
_space_group_IT_number 14
_symmetry_cell_setting monoclinic
_symmetry_space_group_name_Hall '-P 2ybc'
_symmetry_space_group_name_H-M 'P 1 21/c 1'
_atom_sites_solution_hydrogens geom
_atom_sites_solution_primary direct
_atom_sites_solution_secondary difmap
_audit_creation_method SHELXL-97
_cell_angle_alpha 90.00
_cell_angle_beta 92.6900(10)
_cell_angle_gamma 90.00
_cell_formula_units_Z 4
_cell_length_a 19.4460(14)
_cell_length_b 8.3861(6)
_cell_length_c 18.4826(13)
_cell_measurement_temperature 168(2)
_cell_volume 3010.7(4)
_computing_cell_refinement 'Bruker SMART'
_computing_data_collection 'Bruker SMART'
_computing_data_reduction 'Bruker SHELXTL'
_computing_molecular_graphics 'Bruker SHELXTL'
_computing_publication_material 'Bruker SHELXTL'
_computing_structure_refinement 'SHELXL-97 (Sheldrick, 1997)'
_computing_structure_solution 'SHELXS-97 (Sheldrick, 1990)'
_diffrn_ambient_temperature 168(2)
_diffrn_measured_fraction_theta_full 0.947
_diffrn_measured_fraction_theta_max 0.947
_diffrn_measurement_device_type 'CCD area detector'
_diffrn_measurement_method 'phi and omega scans'
_diffrn_radiation_monochromator graphite
_diffrn_radiation_source 'fine-focus sealed tube'
_diffrn_radiation_type MoK\a
_diffrn_radiation_wavelength 0.71073
_diffrn_reflns_av_R_equivalents 0.0498
_diffrn_reflns_av_sigmaI/netI 0.0715
_diffrn_reflns_limit_h_max 25
_diffrn_reflns_limit_h_min -23
_diffrn_reflns_limit_k_max 11
_diffrn_reflns_limit_k_min -10
_diffrn_reflns_limit_l_max 24
_diffrn_reflns_limit_l_min -23
_diffrn_reflns_number 18764
_diffrn_reflns_theta_full 28.28
_diffrn_reflns_theta_max 28.28
_diffrn_reflns_theta_min 2.21
_exptl_absorpt_coefficient_mu 3.324
_exptl_absorpt_correction_type SADABS
_exptl_crystal_colour colorless
_exptl_crystal_density_diffrn 2.099
_exptl_crystal_description irregular
_exptl_crystal_F_000 1824
_exptl_crystal_size_max 0.2
_refine_diff_density_max 1.205
_refine_diff_density_min -0.763
_refine_diff_density_rms 0.147
_refine_ls_extinction_method none
_refine_ls_goodness_of_fit_ref 0.890
_refine_ls_hydrogen_treatment mixed
_refine_ls_matrix_type full
_refine_ls_number_parameters 349
_refine_ls_number_reflns 7081
_refine_ls_number_restraints 0
_refine_ls_restrained_S_all 0.890
_refine_ls_R_factor_all 0.0681
_refine_ls_R_factor_gt 0.0331
_refine_ls_shift/su_max 0.001
_refine_ls_shift/su_mean 0.000
_refine_ls_structure_factor_coef Fsqd
_refine_ls_weighting_details 'calc w=1/[\s^2^(Fo^2^)+(0.0205P)^2^+0.0000P] where P=(Fo^2^+2Fc^2^)/3'
_refine_ls_weighting_scheme calc
_refine_ls_wR_factor_gt 0.0576
_refine_ls_wR_factor_ref 0.0647
_reflns_number_gt 4639
_reflns_number_total 7081
_reflns_threshold_expression >2sigma(I)
_cod_data_source_file ja0202309_13.cif
_cod_data_source_block tjb026a_structure_10_DMP
_cod_database_code 4114884

loop_
_symmetry_equiv_pos_as_xyz
'x, y, z'
'-x, y+1/2, -z+1/2'
'-x, -y, -z'
'x, -y-1/2, z-1/2'

loop_
_atom_site_label
_atom_site_type_symbol
_atom_site_fract_x
_atom_site_fract_y
_atom_site_fract_z
_atom_site_U_iso_or_equiv
_atom_site_adp_type
_atom_site_occupancy
_atom_site_symmetry_multiplicity
_atom_site_calc_flag
_atom_site_refinement_flags
Sn1 Sn 0.671115(18) 0.29838(4) 1.008475(17) 0.02333(9) Uani 1 1 d .
Sn2 Sn 0.797770(18) 0.28171(4) 0.777681(18) 0.02575(9) Uani 1 1 d .
Sn3 Sn 0.701214(19) 0.57356(4) 0.868966(19) 0.02686(9) Uani 1 1 d .
Sn4 Sn 0.767542(17) -0.00439(4) 0.918006(17) 0.02068(8) Uani 1 1 d .
O1 O 0.70350(17) 0.4286(4) 0.76951(16) 0.0263(8) Uani 1 1 d .
O2 O 0.64213(16) 0.3688(4) 0.90213(16) 0.0248(8) Uani 1 1 d .
O3 O 0.72435(16) 0.1275(4) 0.82802(16) 0.0232(7) Uani 1 1 d .
O4 O 0.72204(18) 0.5225(4) 0.98404(17) 0.0271(8) Uani 1 1 d .
O5 O 0.79935(17) 0.4497(4) 0.86340(17) 0.0268(8) Uani 1 1 d .
O6 O 0.77064(16) 0.2143(3) 0.97562(16) 0.0219(7) Uani 1 1 d .
O7 O 0.66203(16) 0.0306(3) 0.96527(16) 0.0225(8) Uani 1 1 d .
O8 O 0.85795(17) 0.1043(4) 0.85512(16) 0.0249(8) Uani 1 1 d .
C1 C 0.6411(3) 0.3658(6) 0.7383(3) 0.0312(12) Uani 1 1 d .
H1A H 0.6501 0.3211 0.6900 0.037 Uiso 1 1 calc R
H1B H 0.6075 0.4538 0.7311 0.037 Uiso 1 1 calc R
C2 C 0.5883(3) 0.3018(5) 0.8575(2) 0.0260(11) Uani 1 1 d .
H2A H 0.5525 0.3842 0.8485 0.031 Uiso 1 1 calc R
H2B H 0.5672 0.2138 0.8844 0.031 Uiso 1 1 calc R
C3 C 0.6590(3) 0.0929(5) 0.7926(3) 0.0258(11) Uani 1 1 d .
H3A H 0.6362 0.0087 0.8203 0.031 Uiso 1 1 calc R
H3B H 0.6670 0.0493 0.7439 0.031 Uiso 1 1 calc R
C4 C 0.6094(3) 0.2366(5) 0.7839(3) 0.0252(11) Uani 1 1 d .
C5 C 0.5439(3) 0.1761(6) 0.7452(3) 0.0325(13) Uani 1 1 d .
H5A H 0.5100 0.2626 0.7413 0.049 Uiso 1 1 calc R
H5B H 0.5251 0.0876 0.7728 0.049 Uiso 1 1 calc R
H5C H 0.5543 0.1390 0.6967 0.049 Uiso 1 1 calc R
C6 C 0.7866(3) 0.5557(6) 1.0189(3) 0.0295(12) Uani 1 1 d .
H6A H 0.7833 0.5383 1.0716 0.035 Uiso 1 1 calc R
H6B H 0.7978 0.6696 1.0115 0.035 Uiso 1 1 calc R
C7 C 0.8575(3) 0.4842(6) 0.9123(3) 0.0290(12) Uani 1 1 d .
H7A H 0.8703 0.5976 0.9064 0.035 Uiso 1 1 calc R
H7B H 0.8970 0.4186 0.8982 0.035 Uiso 1 1 calc R
C8 C 0.8322(2) 0.2795(5) 1.0095(2) 0.0229(11) Uani 1 1 d .
H8A H 0.8720 0.2157 0.9946 0.028 Uiso 1 1 calc R
H8B H 0.8297 0.2684 1.0627 0.028 Uiso 1 1 calc R
C9 C 0.8454(3) 0.4537(5) 0.9920(3) 0.0260(12) Uani 1 1 d .
C10 C 0.9114(3) 0.5015(6) 1.0345(3) 0.0383(14) Uani 1 1 d .
H10A H 0.9050 0.4886 1.0864 0.057 Uiso 1 1 calc R
H10B H 0.9222 0.6131 1.0242 0.057 Uiso 1 1 calc R
H10C H 0.9494 0.4334 1.0201 0.057 Uiso 1 1 calc R
C11 C 0.6397(3) -0.0873(5) 1.0097(3) 0.0241(11) Uani 1 1 d .
C12 C 0.5791(3) -0.1707(5) 0.9886(3) 0.0271(12) Uani 1 1 d .
C13 C 0.5556(3) -0.2919(6) 1.0326(3) 0.0404(15) Uani 1 1 d .
H13 H 0.5146 -0.3473 1.0183 0.048 Uiso 1 1 calc R
C14 C 0.5910(3) -0.3338(6) 1.0970(3) 0.0423(15) Uani 1 1 d .
H14 H 0.5754 -0.4191 1.1259 0.051 Uiso 1 1 calc R
C15 C 0.6495(3) -0.2480(6) 1.1181(3) 0.0368(14) Uani 1 1 d .
H15 H 0.6728 -0.2726 1.1631 0.044 Uiso 1 1 calc R
C16 C 0.6751(3) -0.1272(6) 1.0757(3) 0.0280(12) Uani 1 1 d .
C17 C 0.5375(3) -0.1291(6) 0.9202(3) 0.0383(14) Uani 1 1 d .
H17A H 0.5253 -0.0157 0.9209 0.057 Uiso 1 1 calc R
H17B H 0.4953 -0.1935 0.9173 0.057 Uiso 1 1 calc R
H17C H 0.5647 -0.1512 0.8781 0.057 Uiso 1 1 calc R
C18 C 0.7406(3) -0.0453(6) 1.1019(3) 0.0308(13) Uani 1 1 d .
H18A H 0.7472 -0.0592 1.1544 0.046 Uiso 1 1 calc R
H18B H 0.7376 0.0686 1.0904 0.046 Uiso 1 1 calc R
H18C H 0.7797 -0.0922 1.0779 0.046 Uiso 1 1 calc R
C19 C 0.9043(2) -0.0071(5) 0.8339(2) 0.0212(10) Uani 1 1 d .
C20 C 0.8859(3) -0.1262(6) 0.7826(3) 0.0276(12) Uani 1 1 d .
C21 C 0.9361(3) -0.2404(6) 0.7661(3) 0.0396(14) Uani 1 1 d .
H21 H 0.9240 -0.3228 0.7326 0.048 Uiso 1 1 calc R
C22 C 1.0012(3) -0.2370(7) 0.7962(3) 0.0441(15) Uani 1 1 d .
H22 H 1.0337 -0.3159 0.7839 0.053 Uiso 1 1 calc R
C23 C 1.0196(3) -0.1173(6) 0.8450(3) 0.0392(14) Uani 1 1 d .
H23 H 1.0652 -0.1137 0.8659 0.047 Uiso 1 1 calc R
C24 C 0.9721(3) -0.0024(6) 0.8637(3) 0.0287(12) Uani 1 1 d .
C25 C 0.8161(3) -0.1376(6) 0.7452(3) 0.0340(13) Uani 1 1 d .
H25A H 0.8125 -0.2377 0.7179 0.051 Uiso 1 1 calc R
H25B H 0.8092 -0.0474 0.7120 0.051 Uiso 1 1 calc R
H25C H 0.7808 -0.1354 0.7813 0.051 Uiso 1 1 calc R
C26 C 0.9955(3) 0.1293(6) 0.9145(3) 0.0392(14) Uani 1 1 d .
H26A H 1.0451 0.1191 0.9258 0.059 Uiso 1 1 calc R
H26B H 0.9707 0.1217 0.9593 0.059 Uiso 1 1 calc R
H26C H 0.9860 0.2328 0.8915 0.059 Uiso 1 1 calc R

loop_
_atom_site_aniso_label
_atom_site_aniso_U_11
_atom_site_aniso_U_22
_atom_site_aniso_U_33
_atom_site_aniso_U_23
_atom_site_aniso_U_13
_atom_site_aniso_U_12
Sn1 0.0244(2) 0.02689(19) 0.01885(18) -0.00112(14) 0.00198(15) 0.00205(15)
Sn2 0.0251(2) 0.0316(2) 0.02086(19) 0.00365(15) 0.00380(15) 0.00063(16)
Sn3 0.0297(2) 0.02147(18) 0.0292(2) 0.00328(15) -0.00071(16) 0.00156(16)
Sn4 0.02219(19) 0.01916(17) 0.02046(18) -0.00073(14) -0.00126(14) -0.00021(14)
O1 0.027(2) 0.0278(18) 0.0238(19) 0.0029(14) 0.0017(16) 0.0041(16)
O2 0.022(2) 0.0282(18) 0.0238(19) -0.0031(14) -0.0010(15) 0.0011(15)
O3 0.0200(19) 0.0290(18) 0.0199(18) 0.0025(14) -0.0052(14) 0.0017(15)
O4 0.029(2) 0.0266(19) 0.0259(19) -0.0020(14) 0.0002(16) -0.0005(15)
O5 0.021(2) 0.0305(19) 0.029(2) 0.0011(15) -0.0036(15) -0.0024(15)
O6 0.0188(19) 0.0206(17) 0.0261(19) -0.0038(14) 0.0008(15) -0.0022(14)
O7 0.0225(19) 0.0246(18) 0.0206(18) 0.0030(13) 0.0028(15) -0.0062(14)
O8 0.0217(19) 0.0256(19) 0.0272(19) -0.0023(14) -0.0018(15) 0.0016(15)
C1 0.030(3) 0.041(3) 0.022(3) 0.004(2) -0.005(2) 0.005(3)
C2 0.026(3) 0.026(3) 0.025(3) 0.002(2) -0.001(2) 0.001(2)
C3 0.024(3) 0.029(3) 0.024(3) -0.003(2) -0.005(2) 0.000(2)
C4 0.022(3) 0.027(3) 0.026(3) 0.000(2) -0.002(2) 0.003(2)
C5 0.027(3) 0.042(3) 0.028(3) -0.004(2) -0.007(2) 0.004(2)
C6 0.035(3) 0.022(3) 0.031(3) -0.006(2) -0.008(2) -0.002(2)
C7 0.026(3) 0.028(3) 0.033(3) 0.003(2) -0.001(2) -0.009(2)
C8 0.018(3) 0.026(3) 0.024(3) -0.003(2) -0.008(2) 0.003(2)
C9 0.022(3) 0.026(3) 0.031(3) -0.004(2) -0.003(2) -0.003(2)
C10 0.038(4) 0.037(3) 0.039(3) -0.003(3) -0.007(3) -0.011(3)
C11 0.030(3) 0.019(3) 0.024(3) -0.003(2) 0.010(2) -0.003(2)
C12 0.029(3) 0.021(3) 0.032(3) -0.002(2) 0.008(2) 0.002(2)
C13 0.032(3) 0.028(3) 0.062(4) 0.002(3) 0.017(3) -0.007(3)
C14 0.040(4) 0.035(3) 0.054(4) 0.019(3) 0.017(3) 0.004(3)
C15 0.044(4) 0.031(3) 0.036(3) 0.011(2) 0.014(3) 0.011(3)
C16 0.033(3) 0.025(3) 0.028(3) 0.005(2) 0.011(2) 0.005(2)
C17 0.029(3) 0.042(3) 0.043(3) -0.008(3) 0.001(3) -0.014(3)
C18 0.035(3) 0.032(3) 0.025(3) 0.002(2) -0.001(2) 0.008(2)
C19 0.021(3) 0.024(3) 0.019(3) 0.003(2) 0.000(2) 0.002(2)
C20 0.025(3) 0.030(3) 0.028(3) -0.001(2) 0.007(2) 0.002(2)
C21 0.043(4) 0.038(3) 0.038(3) -0.010(3) 0.004(3) 0.004(3)
C22 0.037(4) 0.047(4) 0.048(4) -0.009(3) 0.005(3) 0.013(3)
C23 0.026(3) 0.046(4) 0.045(4) -0.003(3) 0.000(3) 0.007(3)
C24 0.025(3) 0.034(3) 0.027(3) -0.002(2) 0.002(2) 0.004(2)
C25 0.033(3) 0.039(3) 0.029(3) -0.006(2) 0.002(3) -0.005(3)
C26 0.022(3) 0.041(3) 0.054(4) -0.010(3) -0.009(3) -0.001(3)

loop_
_atom_type_symbol
_atom_type_description
_atom_type_scat_dispersion_real
_atom_type_scat_dispersion_imag
_atom_type_scat_source
C C 0.0033 0.0016 'International Tables Vol C Tables 4.2.6.8 and 6.1.1.4'
H H 0.0000 0.0000 'International Tables Vol C Tables 4.2.6.8 and 6.1.1.4'
O O 0.0106 0.0060 'International Tables Vol C Tables 4.2.6.8 and 6.1.1.4'
Sn Sn -0.6537 1.4246 'International Tables Vol C Tables 4.2.6.8 and 6.1.1.4'

loop_
_geom_angle_atom_site_label_1
_geom_angle_atom_site_label_2
_geom_angle_atom_site_label_3
_geom_angle
O2 Sn1 O6 91.90(12)
O2 Sn1 O4 70.67(12)
O6 Sn1 O4 78.63(11)
O2 Sn1 O7 86.52(11)
O6 Sn1 O7 69.76(11)
O4 Sn1 O7 140.21(11)
O5 Sn2 O3 93.59(11)
O5 Sn2 O1 70.31(12)
O3 Sn2 O1 78.50(11)
O5 Sn2 O8 88.63(11)
O3 Sn2 O8 71.26(11)
O1 Sn2 O8 141.85(11)
O2 Sn3 O5 96.48(12)
O2 Sn3 O4 69.33(12)
O5 Sn3 O4 80.22(12)
O2 Sn3 O1 80.27(11)
O5 Sn3 O1 69.27(12)
O4 Sn3 O1 133.77(11)
O6 Sn4 O3 86.79(12)
O6 Sn4 O7 72.66(11)
O3 Sn4 O7 84.49(11)
O6 Sn4 O8 84.73(11)
O3 Sn4 O8 71.84(12)
O7 Sn4 O8 148.14(11)
C1 O1 Sn3 119.5(3)
C1 O1 Sn2 120.8(3)
Sn3 O1 Sn2 107.43(14)
C2 O2 Sn1 126.2(3)
C2 O2 Sn3 122.4(3)
Sn1 O2 Sn3 111.34(14)
C3 O3 Sn4 124.0(3)
C3 O3 Sn2 120.8(3)
Sn4 O3 Sn2 113.59(14)
C6 O4 Sn1 118.6(3)
C6 O4 Sn3 121.7(3)
Sn1 O4 Sn3 107.74(14)
C7 O5 Sn2 125.8(3)
C7 O5 Sn3 122.5(3)
Sn2 O5 Sn3 111.72(15)
C8 O6 Sn4 123.6(3)
C8 O6 Sn1 119.4(2)
Sn4 O6 Sn1 114.61(14)
C11 O7 Sn4 116.9(3)
C11 O7 Sn1 120.0(3)
Sn4 O7 Sn1 101.24(11)
C19 O8 Sn4 113.4(2)
C19 O8 Sn2 125.2(3)
Sn4 O8 Sn2 100.71(12)
O1 C1 C4 113.5(4)
O2 C2 C4 115.8(4)
O3 C3 C4 115.1(4)
C5 C4 C1 109.3(4)
C5 C4 C2 106.4(4)
C1 C4 C2 111.6(4)
C5 C4 C3 107.0(4)
C1 C4 C3 110.2(4)
C2 C4 C3 112.1(4)
O4 C6 C9 113.8(4)
O5 C7 C9 114.8(4)
O6 C8 C9 114.7(4)
C8 C9 C7 113.7(4)
C8 C9 C10 106.7(4)
C7 C9 C10 106.8(4)
C8 C9 C6 109.4(4)
C7 C9 C6 111.9(4)
C10 C9 C6 108.0(4)
O7 C11 C12 118.6(5)
O7 C11 C16 122.2(4)
C12 C11 C16 119.2(4)
C13 C12 C11 119.6(5)
C13 C12 C17 118.7(5)
C11 C12 C17 121.6(4)
C12 C13 C14 121.5(5)
C15 C14 C13 118.3(5)
C14 C15 C16 122.1(6)
C15 C16 C11 119.1(5)
C15 C16 C18 118.1(5)
C11 C16 C18 122.7(4)
O8 C19 C24 119.1(4)
O8 C19 C20 121.8(4)
C24 C19 C20 119.1(4)
C19 C20 C21 118.0(5)
C19 C20 C25 123.4(4)
C21 C20 C25 118.6(5)
C22 C21 C20 122.6(5)
C21 C22 C23 119.3(5)
C22 C23 C24 120.6(5)
C23 C24 C19 120.4(5)
C23 C24 C26 118.6(5)
C19 C24 C26 121.0(4)

loop_
_geom_bond_atom_site_label_1
_geom_bond_atom_site_label_2
_geom_bond_distance
Sn1 O2 2.104(3)
Sn1 O6 2.173(3)
Sn1 O4 2.182(3)
Sn1 O7 2.387(3)
Sn2 O5 2.119(3)
Sn2 O3 2.168(3)
Sn2 O1 2.208(3)
Sn2 O8 2.340(3)
Sn3 O2 2.170(3)
Sn3 O5 2.179(3)
Sn3 O4 2.189(3)
Sn3 O1 2.206(3)
Sn4 O6 2.120(3)
Sn4 O3 2.136(3)
Sn4 O7 2.286(3)
Sn4 O8 2.338(3)
O1 C1 1.420(6)
O2 C2 1.418(5)
O3 C3 1.432(5)
O4 C6 1.413(6)
O5 C7 1.443(6)
O6 C8 1.434(5)
O7 C11 1.369(5)
O8 C19 1.368(5)
C1 C4 1.521(6)
C2 C4 1.539(6)
C3 C4 1.547(6)
C4 C5 1.519(7)
C6 C9 1.529(7)
C7 C9 1.524(6)
C8 C9 1.521(6)
C9 C10 1.527(7)
C11 C12 1.409(7)
C11 C16 1.414(7)
C12 C13 1.391(7)
C12 C17 1.510(7)
C13 C14 1.392(8)
C14 C15 1.387(8)
C15 C16 1.388(6)
C16 C18 1.507(7)
C19 C24 1.406(7)
C19 C20 1.411(6)
C20 C21 1.412(7)
C20 C25 1.497(7)
C21 C22 1.358(8)
C22 C23 1.386(7)
C23 C24 1.390(6)
C24 C26 1.507(7)
